data_7003803
loop_
_publ_author_name
'Dutton, Jason L.'
'Sutrisno, Andre'
'Schurko, Robert W.'
'Ragogna, Paul J.'

_publ_section_title
;
 Synthesis and characterization of cationic selenium--nitrogen
 heterocycles from tert-butyl-DAB (DAB =
 1,4-di-tert-butyl-1,3-diazabutadiene) and SeX4via the reductive
 elimination of X2 (X = Cl, Br): a distinct contrast with tellurium
;
_journal_issue 26
_journal_name_full 'Dalton Transactions'
_journal_page_first 3470
_journal_page_last 3477
_journal_paper_doi 10.1039/b719779a
_journal_year 2008
_chemical_formula_sum 'C6 H11 I N2 Se'
_chemical_formula_weight 317.03
_chemical_name_systematic
;
?
;
_space_group_IT_number 14
_symmetry_cell_setting monoclinic
_symmetry_space_group_name_Hall '-P 2ybc'
_symmetry_space_group_name_H-M 'P 1 21/c 1'
_atom_sites_solution_hydrogens geom
_atom_sites_solution_primary direct
_atom_sites_solution_secondary difmap
_audit_creation_method SHELXL-97
_cell_angle_alpha 90.00
_cell_angle_beta 105.06(3)
_cell_angle_gamma 90.00
_cell_formula_units_Z 4
_cell_length_a 10.251(2)
_cell_length_b 9.6246(19)
_cell_length_c 9.950(2)
_cell_measurement_reflns_used 8586
_cell_measurement_temperature 150(2)
_cell_measurement_theta_max 27.48
_cell_measurement_theta_min 1.00
_cell_volume 948.0(4)
_computing_cell_refinement 'DENZO-SMN (Otwinowski & Minor, 1997)'
_computing_data_collection 'COLLECT (Nonius, 1997-2001)'
_computing_data_reduction DENZO-SMN
_computing_molecular_graphics 'SHELXTL/PC (Sheldrick, 2001)'
_computing_publication_material SHELXTL/PC
_computing_structure_refinement 'SHELXL-97 (Sheldrick, 1997)'
_computing_structure_solution 'SHELXS-97 (Sheldrick, 1990)'
_diffrn_ambient_temperature 150(2)
_diffrn_measured_fraction_theta_full .995
_diffrn_measured_fraction_theta_max .995
_diffrn_measurement_device_type 'Nonius Kappa-CCD'
_diffrn_measurement_method '\f scans, and \w scans with \k offsets'
_diffrn_radiation_monochromator graphite
_diffrn_radiation_source 'fine-focus sealed tube'
_diffrn_radiation_type MoK\a
_diffrn_radiation_wavelength 0.71073
_diffrn_reflns_av_R_equivalents 0.0425
_diffrn_reflns_av_sigmaI/netI 0.0364
_diffrn_reflns_limit_h_max 13
_diffrn_reflns_limit_h_min -13
_diffrn_reflns_limit_k_max 12
_diffrn_reflns_limit_k_min -12
_diffrn_reflns_limit_l_max 12
_diffrn_reflns_limit_l_min -12
_diffrn_reflns_number 6589
_diffrn_reflns_theta_full 27.68
_diffrn_reflns_theta_max 27.68
_diffrn_reflns_theta_min 2.06
_exptl_absorpt_coefficient_mu 7.154
_exptl_absorpt_correction_T_max 0.4341
_exptl_absorpt_correction_T_min 0.3021
_exptl_absorpt_correction_type multi-scan
_exptl_absorpt_process_details 'DENZO-SMN (Otwinowski & Minor, 1997)'
_exptl_crystal_colour orange
_exptl_crystal_density_diffrn 2.221
_exptl_crystal_density_method 'not measured'
_exptl_crystal_description block
_exptl_crystal_F_000 592
_exptl_crystal_size_max 0.22
_exptl_crystal_size_mid 0.18
_exptl_crystal_size_min 0.14
_refine_diff_density_max 1.187
_refine_diff_density_min -1.646
_refine_diff_density_rms .217
_refine_ls_extinction_method none
_refine_ls_goodness_of_fit_ref 1.092
_refine_ls_hydrogen_treatment mixed
_refine_ls_matrix_type full
_refine_ls_number_parameters 91
_refine_ls_number_reflns 2209
_refine_ls_number_restraints 0
_refine_ls_restrained_S_all 1.092
_refine_ls_R_factor_all 0.0462
_refine_ls_R_factor_gt 0.0398
_refine_ls_shift/su_max 0.001
_refine_ls_shift/su_mean 0.000
_refine_ls_structure_factor_coef Fsqd
_refine_ls_weighting_details 'calc w=1/[\s^2^(Fo^2^)+(0.0728P)^2^+1.2656P] where P=(Fo^2^+2Fc^2^)/3'
_refine_ls_weighting_scheme calc
_refine_ls_wR_factor_gt 0.1113
_refine_ls_wR_factor_ref 0.1160
_reflns_number_gt 1932
_reflns_number_total 2209
_reflns_threshold_expression >2sigma(I)
_cod_data_source_file b719779a.txt
_cod_data_source_block 7211
_cod_original_cell_volume 948.0(3)
_cod_original_sg_symbol_H-M P(2)1/c
_cod_database_code 7003803

loop_
_symmetry_equiv_pos_as_xyz
'x, y, z'
'-x, y+1/2, -z+1/2'
'-x, -y, -z'
'x, -y-1/2, z-1/2'

loop_
_atom_site_label
_atom_site_type_symbol
_atom_site_fract_x
_atom_site_fract_y
_atom_site_fract_z
_atom_site_U_iso_or_equiv
_atom_site_adp_type
_atom_site_occupancy
_atom_site_symmetry_multiplicity
_atom_site_calc_flag
_atom_site_refinement_flags
_atom_site_disorder_assembly
_atom_site_disorder_group
I1 I 0.29111(4) 0.49034(3) 0.35329(4) 0.02727(15) Uani 1 1 d . . .
Se1 Se 0.54054(5) 0.54200(5) 0.26037(5) 0.02173(16) Uani 1 1 d . . .
N2 N 0.6857(4) 0.5772(4) 0.1700(4) 0.0212(8) Uani 1 1 d . . .
N1 N 0.4324(4) 0.6374(4) 0.1165(4) 0.0252(9) Uani 1 1 d . . .
C2 C 0.6384(5) 0.6489(5) 0.0572(5) 0.0245(10) Uani 1 1 d . . .
H2A H 0.6925 0.6765 -0.0026 0.029 Uiso 1 1 calc R . .
C1 C 0.4994(5) 0.6824(6) 0.0307(5) 0.0268(10) Uani 1 1 d . . .
H1B H 0.4560 0.7365 -0.0480 0.032 Uiso 1 1 calc R . .
C3 C 0.8299(5) 0.5308(6) 0.2279(5) 0.0227(10) Uani 1 1 d . . .
C4 C 0.8948(5) 0.6331(6) 0.3431(5) 0.0285(11) Uani 1 1 d . . .
H4A H 0.8480 0.6285 0.4173 0.043 Uiso 1 1 calc R . .
H4B H 0.8879 0.7275 0.3050 0.043 Uiso 1 1 calc R . .
H4C H 0.9902 0.6090 0.3811 0.043 Uiso 1 1 calc R . .
C5 C 0.9009(6) 0.5334(8) 0.1096(6) 0.0402(15) Uani 1 1 d . . .
H5A H 0.8572 0.4667 0.0375 0.060 Uiso 1 1 calc R . .
H5B H 0.9961 0.5083 0.1464 0.060 Uiso 1 1 calc R . .
H5C H 0.8945 0.6269 0.0693 0.060 Uiso 1 1 calc R . .
C6 C 0.8283(6) 0.3853(6) 0.2843(6) 0.0357(12) Uani 1 1 d . . .
H6A H 0.7870 0.3219 0.2080 0.054 Uiso 1 1 calc R . .
H6B H 0.7759 0.3842 0.3538 0.054 Uiso 1 1 calc R . .
H6C H 0.9211 0.3554 0.3278 0.054 Uiso 1 1 calc R . .

loop_
_atom_site_aniso_label
_atom_site_aniso_U_11
_atom_site_aniso_U_22
_atom_site_aniso_U_33
_atom_site_aniso_U_23
_atom_site_aniso_U_13
_atom_site_aniso_U_12
I1 0.0260(2) 0.0259(2) 0.0301(2) 0.00341(12) 0.00764(16) 0.00001(12)
Se1 0.0225(3) 0.0235(3) 0.0177(3) -0.00065(17) 0.00249(19) 0.00369(19)
N2 0.0198(19) 0.020(2) 0.0209(18) -0.0039(16) 0.0003(15) 0.0005(16)
N1 0.027(2) 0.021(2) 0.025(2) -0.0034(16) 0.0005(17) 0.0006(17)
C2 0.030(3) 0.024(2) 0.020(2) 0.0026(18) 0.0062(19) -0.001(2)
C1 0.030(3) 0.021(2) 0.025(2) 0.001(2) 0.001(2) -0.001(2)
C3 0.019(2) 0.030(3) 0.018(2) -0.0033(19) 0.0033(18) 0.004(2)
C4 0.024(2) 0.035(3) 0.025(2) -0.001(2) 0.0019(19) -0.004(2)
C5 0.029(3) 0.069(4) 0.024(3) 0.003(3) 0.009(2) 0.012(3)
C6 0.034(3) 0.027(3) 0.045(3) 0.002(2) 0.007(2) 0.006(2)

loop_
_atom_type_symbol
_atom_type_description
_atom_type_scat_dispersion_real
_atom_type_scat_dispersion_imag
_atom_type_scat_source
C C .0033 .0016 'International Tables Vol C Tables 4.2.6.8 and 6.1.1.4'
H H .0000 .0000 'International Tables Vol C Tables 4.2.6.8 and 6.1.1.4'
N N .0061 .0033 'International Tables Vol C Tables 4.2.6.8 and 6.1.1.4'
Se Se -.0929 2.2259 'International Tables Vol C Tables 4.2.6.8 and 6.1.1.4'
I I -.4742 1.8119 'International Tables Vol C Tables 4.2.6.8 and 6.1.1.4'

loop_
_geom_angle_atom_site_label_1
_geom_angle_atom_site_label_2
_geom_angle_atom_site_label_3
_geom_angle
_geom_angle_site_symmetry_1
_geom_angle_site_symmetry_3
_geom_angle_publ_flag
N1 Se1 N2 86.07(18) . . ?
N1 Se1 I1 86.08(14) . . ?
N2 Se1 I1 171.06(11) . . ?
C2 N2 C3 126.6(4) . . ?
C2 N2 Se1 109.3(3) . . ?
C3 N2 Se1 124.0(3) . . ?
C1 N1 Se1 111.5(3) . . ?
N2 C2 C1 114.4(4) . . ?
N2 C2 H2A 122.8 . . ?
C1 C2 H2A 122.8 . . ?
N1 C1 C2 118.7(4) . . ?
N1 C1 H1B 120.7 . . ?
C2 C1 H1B 120.7 . . ?
N2 C3 C6 108.2(4) . . ?
N2 C3 C4 106.8(4) . . ?
C6 C3 C4 111.3(4) . . ?
N2 C3 C5 108.3(4) . . ?
C6 C3 C5 110.7(5) . . ?
C4 C3 C5 111.4(5) . . ?
C3 C4 H4A 109.5 . . ?
C3 C4 H4B 109.5 . . ?
H4A C4 H4B 109.5 . . ?
C3 C4 H4C 109.5 . . ?
H4A C4 H4C 109.5 . . ?
H4B C4 H4C 109.5 . . ?
C3 C5 H5A 109.5 . . ?
C3 C5 H5B 109.5 . . ?
H5A C5 H5B 109.5 . . ?
C3 C5 H5C 109.5 . . ?
H5A C5 H5C 109.5 . . ?
H5B C5 H5C 109.5 . . ?
C3 C6 H6A 109.5 . . ?
C3 C6 H6B 109.5 . . ?
H6A C6 H6B 109.5 . . ?
C3 C6 H6C 109.5 . . ?
H6A C6 H6C 109.5 . . ?
H6B C6 H6C 109.5 . . ?

loop_
_geom_bond_atom_site_label_1
_geom_bond_atom_site_label_2
_geom_bond_distance
_geom_bond_site_symmetry_2
_geom_bond_publ_flag
I1 Se1 2.9781(9) . ?
Se1 N1 1.816(4) . ?
Se1 N2 1.958(4) . ?
N2 C2 1.299(6) . ?
N2 C3 1.508(6) . ?
N1 C1 1.301(6) . ?
C2 C1 1.418(7) . ?
C2 H2A 0.9500 . ?
C1 H1B 0.9500 . ?
C3 C6 1.511(8) . ?
C3 C4 1.527(7) . ?
C3 C5 1.537(7) . ?
C4 H4A 0.9800 . ?
C4 H4B 0.9800 . ?
C4 H4C 0.9800 . ?
C5 H5A 0.9800 . ?
C5 H5B 0.9800 . ?
C5 H5C 0.9800 . ?
C6 H6A 0.9800 . ?
C6 H6B 0.9800 . ?
C6 H6C 0.9800 . ?

loop_
_geom_torsion_atom_site_label_1
_geom_torsion_atom_site_label_2
_geom_torsion_atom_site_label_3
_geom_torsion_atom_site_label_4
_geom_torsion
_geom_torsion_site_symmetry_1
_geom_torsion_site_symmetry_2
_geom_torsion_site_symmetry_3
_geom_torsion_site_symmetry_4
_geom_torsion_publ_flag
N1 Se1 N2 C2 0.5(3) . . . . ?
I1 Se1 N2 C2 29.1(10) . . . . ?
N1 Se1 N2 C3 178.6(4) . . . . ?
I1 Se1 N2 C3 -152.7(6) . . . . ?
N2 Se1 N1 C1 -1.3(4) . . . . ?
I1 Se1 N1 C1 -177.0(3) . . . . ?
C3 N2 C2 C1 -177.7(4) . . . . ?
Se1 N2 C2 C1 0.4(5) . . . . ?
Se1 N1 C1 C2 1.9(6) . . . . ?
N2 C2 C1 N1 -1.6(7) . . . . ?
C2 N2 C3 C6 -140.6(5) . . . . ?
Se1 N2 C3 C6 41.5(5) . . . . ?
C2 N2 C3 C4 99.5(5) . . . . ?
Se1 N2 C3 C4 -78.4(5) . . . . ?
C2 N2 C3 C5 -20.6(7) . . . . ?
Se1 N2 C3 C5 161.6(4) . . . . ?
